data_1567437
loop_
_publ_author_name
'Seidel, Anne'
'Weigel, Mareike'
'Ehrlich, Lisa'
'Gericke, Robert'
'Brendler, Erica'
'Wagler, J\"org'

_publ_section_title
;
 Molecular Structures of the Silicon Pyridine-2-(thi)olates Me3Si(pyX),
 Me2Si(pyX)2 and Ph2Si(pyX)2 (py = 2-Pyridyl, X = O, S), and Their Intra-
 and Intermolecular Ligand Exchange in Solution
;
_journal_issue 8
_journal_name_full Crystals
_journal_page_first 1054
_journal_paper_doi 10.3390/cryst12081054
_journal_volume 12
_journal_year 2022
_chemical_formula_moiety 'C22 H18 N2 S2 Si'
_chemical_formula_sum 'C22 H18 N2 S2 Si'
_chemical_formula_weight 402.59
_space_group_crystal_system monoclinic
_space_group_IT_number 15
_space_group_name_Hall '-C 2yc'
_space_group_name_H-M_alt 'C 1 2/c 1'
_atom_sites_solution_hydrogens geom
_atom_sites_solution_primary ShelXT
_audit_creation_method SHELXL-2018/3
_cell_angle_alpha 90
_cell_angle_beta 97.501(4)
_cell_angle_gamma 90
_cell_formula_units_Z 4
_cell_length_a 10.9877(5)
_cell_length_b 19.5766(9)
_cell_length_c 9.7361(5)
_cell_measurement_reflns_used 8731
_cell_measurement_temperature 200(2)
_cell_measurement_theta_max 25.12
_cell_measurement_theta_min 2.08
_cell_volume 2076.33(17)
_computing_structure_refinement 'SHELXL-2018/3 (Sheldrick, 2018)'
_diffrn_ambient_temperature 200(2)
_diffrn_measured_fraction_theta_full 1.000
_diffrn_measured_fraction_theta_max 1.000
_diffrn_measurement_device_type 'Stoe IPDS 2'
_diffrn_measurement_method 'omega scans'
_diffrn_radiation_type MoK\a
_diffrn_radiation_wavelength 0.71073
_diffrn_reflns_av_R_equivalents 0.0755
_diffrn_reflns_av_unetI/netI 0.0371
_diffrn_reflns_Laue_measured_fraction_full 1.000
_diffrn_reflns_Laue_measured_fraction_max 1.000
_diffrn_reflns_limit_h_max 13
_diffrn_reflns_limit_h_min -13
_diffrn_reflns_limit_k_max 23
_diffrn_reflns_limit_k_min -21
_diffrn_reflns_limit_l_max 11
_diffrn_reflns_limit_l_min -11
_diffrn_reflns_number 12049
_diffrn_reflns_point_group_measured_fraction_full 1.000
_diffrn_reflns_point_group_measured_fraction_max 1.000
_diffrn_reflns_theta_full 24.996
_diffrn_reflns_theta_max 24.996
_diffrn_reflns_theta_min 2.081
_exptl_absorpt_coefficient_mu 0.323
_exptl_absorpt_correction_T_max 0.9909
_exptl_absorpt_correction_T_min 0.9433
_exptl_absorpt_correction_type integration
_exptl_absorpt_process_details XShape
_exptl_crystal_colour colorless
_exptl_crystal_density_diffrn 1.288
_exptl_crystal_description piece
_exptl_crystal_F_000 840
_exptl_crystal_size_max 0.200
_exptl_crystal_size_mid 0.150
_exptl_crystal_size_min 0.020
_refine_diff_density_max 0.218
_refine_diff_density_min -0.252
_refine_diff_density_rms 0.055
_refine_ls_extinction_coef 0.0042(6)
_refine_ls_extinction_expression Fc^*^=kFc[1+0.001xFc^2^\l^3^/sin(2\q)]^-1/4^
_refine_ls_extinction_method 'SHELXL-2018/3 (Sheldrick 2018)'
_refine_ls_goodness_of_fit_ref 1.081
_refine_ls_hydrogen_treatment constr
_refine_ls_matrix_type full
_refine_ls_number_parameters 124
_refine_ls_number_reflns 1829
_refine_ls_number_restraints 0
_refine_ls_restrained_S_all 1.081
_refine_ls_R_factor_all 0.0690
_refine_ls_R_factor_gt 0.0429
_refine_ls_shift/su_max 0.000
_refine_ls_shift/su_mean 0.000
_refine_ls_structure_factor_coef Fsqd
_refine_ls_weighting_details 'w=1/[\s^2^(Fo^2^)+(0.0419P)^2^+2.1465P] where P=(Fo^2^+2Fc^2^)/3'
_refine_ls_weighting_scheme calc
_refine_ls_wR_factor_gt 0.0913
_refine_ls_wR_factor_ref 0.1001
_reflns_Friedel_coverage 0.000
_reflns_number_gt 1375
_reflns_number_total 1829
_reflns_threshold_expression 'I > 2\s(I)'
_cod_data_source_file CIFs_all-in-one_SeidelWeigelEhrlichGerickeBrendlerWagler_pyOpyS-silanes.cif
_cod_data_source_block as054_thfpentan_01
_cod_original_sg_symbol_H-M 'C 2/c'
_cod_database_code 1567437
_shelx_shelxl_version_number 2018/3
_shelx_space_group_comment
;
The symmetry employed for this shelxl refinement is uniquely defined
by the following loop, which should always be used as a source of
symmetry information in preference to the above space-group names.
They are only intended as comments.
;
_shelx_estimated_absorpt_t_min 0.938
_shelx_estimated_absorpt_t_max 0.994

loop_
_space_group_symop_operation_xyz
'x, y, z'
'-x, y, -z+1/2'
'x+1/2, y+1/2, z'
'-x+1/2, y+1/2, -z+1/2'
'-x, -y, -z'
'x, -y, z-1/2'
'-x+1/2, -y+1/2, -z'
'x+1/2, -y+1/2, z-1/2'

loop_
_atom_site_label
_atom_site_type_symbol
_atom_site_fract_x
_atom_site_fract_y
_atom_site_fract_z
_atom_site_U_iso_or_equiv
_atom_site_adp_type
_atom_site_occupancy
_atom_site_site_symmetry_order
_atom_site_calc_flag
_atom_site_refinement_flags_posn
_atom_site_refinement_flags_adp
_atom_site_refinement_flags_occupancy
_atom_site_disorder_assembly
_atom_site_disorder_group
S1 S 0.55313(6) 0.31200(4) 0.48487(7) 0.0384(2) Uani 1 1 d . . . . .
Si1 Si 0.500000 0.33480(6) 0.250000 0.0312(3) Uani 1 2 d S T P . .
N1 N 0.39811(18) 0.25675(11) 0.3061(2) 0.0326(5) Uani 1 1 d . . . . .
C1 C 0.4413(2) 0.25110(14) 0.4418(3) 0.0351(6) Uani 1 1 d . . . . .
C2 C 0.3957(3) 0.20097(15) 0.5232(3) 0.0445(7) Uani 1 1 d . . . . .
H2 H 0.426564 0.196640 0.618598 0.053 Uiso 1 1 calc R U . . .
C3 C 0.3054(3) 0.15798(16) 0.4628(3) 0.0493(8) Uani 1 1 d . . . . .
H3 H 0.273619 0.123294 0.516329 0.059 Uiso 1 1 calc R U . . .
C4 C 0.2604(3) 0.16523(16) 0.3229(3) 0.0457(7) Uani 1 1 d . . . . .
H4 H 0.196940 0.136230 0.280710 0.055 Uiso 1 1 calc R U . . .
C5 C 0.3092(2) 0.21488(15) 0.2474(3) 0.0376(6) Uani 1 1 d . . . . .
H5 H 0.279655 0.219818 0.151778 0.045 Uiso 1 1 calc R U . . .
C6 C 0.6305(2) 0.39773(14) 0.2349(3) 0.0335(6) Uani 1 1 d . . . . .
C7 C 0.7479(2) 0.39118(15) 0.3091(3) 0.0388(7) Uani 1 1 d . . . . .
H7 H 0.764882 0.353409 0.369889 0.047 Uiso 1 1 calc R U . . .
C8 C 0.8401(3) 0.43815(18) 0.2967(3) 0.0484(8) Uani 1 1 d . . . . .
H8 H 0.918585 0.432491 0.349269 0.058 Uiso 1 1 calc R U . . .
C9 C 0.8186(3) 0.49274(17) 0.2088(4) 0.0530(9) Uani 1 1 d . . . . .
H9 H 0.882124 0.524696 0.199585 0.064 Uiso 1 1 calc R U . . .
C10 C 0.7042(3) 0.50095(17) 0.1338(4) 0.0533(8) Uani 1 1 d . . . . .
H10 H 0.688679 0.538593 0.072400 0.064 Uiso 1 1 calc R U . . .
C11 C 0.6118(3) 0.45423(15) 0.1479(3) 0.0441(7) Uani 1 1 d . . . . .
H11 H 0.533114 0.461016 0.096498 0.053 Uiso 1 1 calc R U . . .

loop_
_atom_site_aniso_label
_atom_site_aniso_U_11
_atom_site_aniso_U_22
_atom_site_aniso_U_33
_atom_site_aniso_U_23
_atom_site_aniso_U_13
_atom_site_aniso_U_12
S1 0.0344(4) 0.0504(5) 0.0284(4) -0.0025(3) -0.0029(3) 0.0005(3)
Si1 0.0269(5) 0.0376(6) 0.0280(5) 0.000 -0.0007(4) 0.000
N1 0.0302(11) 0.0395(13) 0.0273(12) -0.0001(10) 0.0007(9) 0.0007(10)
C1 0.0338(13) 0.0421(16) 0.0290(15) 0.0031(12) 0.0029(11) 0.0068(12)
C2 0.0543(18) 0.0486(19) 0.0308(14) 0.0077(13) 0.0067(13) 0.0058(14)
C3 0.0578(19) 0.0409(17) 0.0521(19) 0.0082(15) 0.0186(15) -0.0024(15)
C4 0.0482(17) 0.0408(17) 0.0488(18) -0.0010(14) 0.0093(14) -0.0071(14)
C5 0.0342(14) 0.0424(17) 0.0358(15) -0.0025(13) 0.0031(12) -0.0026(12)
C6 0.0285(12) 0.0385(15) 0.0331(13) -0.0053(12) 0.0032(11) 0.0046(11)
C7 0.0313(14) 0.0473(17) 0.0374(15) -0.0059(13) 0.0030(11) -0.0002(12)
C8 0.0296(15) 0.061(2) 0.0550(19) -0.0158(16) 0.0056(13) -0.0024(14)
C9 0.0357(16) 0.0463(19) 0.080(2) -0.0106(18) 0.0194(16) -0.0075(14)
C10 0.0447(17) 0.0419(18) 0.075(2) 0.0081(16) 0.0157(16) 0.0032(14)
C11 0.0317(14) 0.0454(18) 0.0547(18) 0.0049(15) 0.0039(13) 0.0026(12)

loop_
_atom_type_symbol
_atom_type_description
_atom_type_scat_dispersion_real
_atom_type_scat_dispersion_imag
_atom_type_scat_source
C C 0.0033 0.0016 'International Tables Vol C Tables 4.2.6.8 and 6.1.1.4'
H H 0.0000 0.0000 'International Tables Vol C Tables 4.2.6.8 and 6.1.1.4'
N N 0.0061 0.0033 'International Tables Vol C Tables 4.2.6.8 and 6.1.1.4'
S S 0.1246 0.1234 'International Tables Vol C Tables 4.2.6.8 and 6.1.1.4'
Si Si 0.0817 0.0704 'International Tables Vol C Tables 4.2.6.8 and 6.1.1.4'

loop_
_geom_angle_atom_site_label_1
_geom_angle_atom_site_label_2
_geom_angle_atom_site_label_3
_geom_angle
_geom_angle_site_symmetry_1
_geom_angle_site_symmetry_3
_geom_angle_publ_flag
C1 S1 Si1 79.31(9) . . ?
C6 Si1 C6 99.70(16) . 2_655 ?
C6 Si1 N1 91.09(10) . 2_655 ?
C6 Si1 N1 163.86(10) 2_655 2_655 ?
C6 Si1 N1 163.86(10) . . ?
C6 Si1 N1 91.09(10) 2_655 . ?
N1 Si1 N1 81.14(12) 2_655 . ?
C6 Si1 S1 98.19(8) . 2_655 ?
C6 Si1 S1 96.01(8) 2_655 2_655 ?
N1 Si1 S1 70.41(6) 2_655 2_655 ?
N1 Si1 S1 92.52(7) . 2_655 ?
C6 Si1 S1 96.01(8) . . ?
C6 Si1 S1 98.19(8) 2_655 . ?
N1 Si1 S1 92.53(7) 2_655 . ?
N1 Si1 S1 70.41(6) . . ?
S1 Si1 S1 157.89(6) 2_655 . ?
C5 N1 C1 120.6(2) . . ?
C5 N1 Si1 138.33(18) . . ?
C1 N1 Si1 101.03(17) . . ?
N1 C1 C2 120.5(3) . . ?
N1 C1 S1 109.25(19) . . ?
C2 C1 S1 130.2(2) . . ?
C3 C2 C1 118.7(3) . . ?
C3 C2 H2 120.6 . . ?
C1 C2 H2 120.6 . . ?
C2 C3 C4 120.0(3) . . ?
C2 C3 H3 120.0 . . ?
C4 C3 H3 120.0 . . ?
C5 C4 C3 118.9(3) . . ?
C5 C4 H4 120.6 . . ?
C3 C4 H4 120.6 . . ?
N1 C5 C4 121.2(3) . . ?
N1 C5 H5 119.4 . . ?
C4 C5 H5 119.4 . . ?
C11 C6 C7 116.1(3) . . ?
C11 C6 Si1 120.44(19) . . ?
C7 C6 Si1 123.5(2) . . ?
C8 C7 C6 122.0(3) . . ?
C8 C7 H7 119.0 . . ?
C6 C7 H7 119.0 . . ?
C9 C8 C7 120.3(3) . . ?
C9 C8 H8 119.9 . . ?
C7 C8 H8 119.9 . . ?
C8 C9 C10 119.5(3) . . ?
C8 C9 H9 120.2 . . ?
C10 C9 H9 120.2 . . ?
C9 C10 C11 120.0(3) . . ?
C9 C10 H10 120.0 . . ?
C11 C10 H10 120.0 . . ?
C10 C11 C6 122.2(3) . . ?
C10 C11 H11 118.9 . . ?
C6 C11 H11 118.9 . . ?

loop_
_geom_bond_atom_site_label_1
_geom_bond_atom_site_label_2
_geom_bond_distance
_geom_bond_site_symmetry_2
_geom_bond_publ_flag
S1 C1 1.724(3) . ?
S1 Si1 2.3282(7) . ?
Si1 C6 1.911(3) . ?
Si1 C6 1.911(3) 2_655 ?
Si1 N1 2.011(2) 2_655 ?
Si1 N1 2.012(2) . ?
N1 C5 1.344(3) . ?
N1 C1 1.349(3) . ?
C1 C2 1.394(4) . ?
C2 C3 1.374(4) . ?
C2 H2 0.9500 . ?
C3 C4 1.394(4) . ?
C3 H3 0.9500 . ?
C4 C5 1.369(4) . ?
C4 H4 0.9500 . ?
C5 H5 0.9500 . ?
C6 C11 1.392(4) . ?
C6 C7 1.400(4) . ?
C7 C8 1.385(4) . ?
C7 H7 0.9500 . ?
C8 C9 1.370(5) . ?
C8 H8 0.9500 . ?
C9 C10 1.378(4) . ?
C9 H9 0.9500 . ?
C10 C11 1.387(4) . ?
C10 H10 0.9500 . ?
C11 H11 0.9500 . ?

loop_
_geom_torsion_atom_site_label_1
_geom_torsion_atom_site_label_2
_geom_torsion_atom_site_label_3
_geom_torsion_atom_site_label_4
_geom_torsion
_geom_torsion_site_symmetry_1
_geom_torsion_site_symmetry_2
_geom_torsion_site_symmetry_3
_geom_torsion_site_symmetry_4
_geom_torsion_publ_flag
C5 N1 C1 C2 1.0(4) . . . . ?
Si1 N1 C1 C2 -179.1(2) . . . . ?
C5 N1 C1 S1 -179.66(19) . . . . ?
Si1 N1 C1 S1 0.28(18) . . . . ?
Si1 S1 C1 N1 -0.24(16) . . . . ?
Si1 S1 C1 C2 179.0(3) . . . . ?
N1 C1 C2 C3 -0.6(4) . . . . ?
S1 C1 C2 C3 -179.8(2) . . . . ?
C1 C2 C3 C4 -0.5(4) . . . . ?
C2 C3 C4 C5 1.1(5) . . . . ?
C1 N1 C5 C4 -0.3(4) . . . . ?
Si1 N1 C5 C4 179.7(2) . . . . ?
C3 C4 C5 N1 -0.7(4) . . . . ?
C11 C6 C7 C8 -0.1(4) . . . . ?
Si1 C6 C7 C8 -179.4(2) . . . . ?
C6 C7 C8 C9 -0.7(4) . . . . ?
C7 C8 C9 C10 0.6(5) . . . . ?
C8 C9 C10 C11 0.2(5) . . . . ?
C9 C10 C11 C6 -0.9(5) . . . . ?
C7 C6 C11 C10 0.9(4) . . . . ?
Si1 C6 C11 C10 -179.8(2) . . . . ?
